data_7103722
loop_
_publ_author_name
'Daofeng Sun'
'Rong Cao'
'Wenhua Bi'
'Daqiang Yuan'
'Qian Shi'
'Xing Li'

_journal_name_full 'Chemical communications (Cambridge, England)'
_journal_paper_doi 10.1039/b302692b
_journal_year 2003
_chemical_formula_moiety '[Cu4(OH)2(SIPA)2(bipy)22H2O]n'
_chemical_formula_sum 'C9 H7 Cu N O4.5 S0.5'
_chemical_formula_weight 280.73
_chemical_name_systematic
;
?
;
_space_group_IT_number 58
_symmetry_cell_setting orthorhombic
_symmetry_space_group_name_Hall '-P 2 2n'
_symmetry_space_group_name_H-M 'P n n m'
_atom_sites_solution_hydrogens geom
_atom_sites_solution_primary direct
_atom_sites_solution_secondary difmap
_audit_creation_method SHELXL-97
_cell_angle_alpha 90.00
_cell_angle_beta 90.00
_cell_angle_gamma 90.00
_cell_formula_units_Z 8
_cell_length_a 10.9368(10)
_cell_length_b 16.2104(16)
_cell_length_c 10.7803(10)
_cell_measurement_reflns_used 44
_cell_measurement_temperature 293(2)
_cell_measurement_theta_max 25.10
_cell_measurement_theta_min 2.25
_cell_volume 1911.2(3)
_computing_cell_refinement 'Siemens SMART'
_computing_data_collection 'Siemens SMART'
_computing_data_reduction 'Siemens XPREP'
_computing_structure_refinement 'Siemens SHELXTL'
_computing_structure_solution 'Siemens SHELXTL'
_diffrn_ambient_temperature 293(2)
_diffrn_measured_fraction_theta_full 0.998
_diffrn_measured_fraction_theta_max 0.998
_diffrn_radiation_monochromator graphite
_diffrn_radiation_source 'fine-focus sealed tube'
_diffrn_radiation_type MoK\a
_diffrn_radiation_wavelength 0.71073
_diffrn_reflns_av_R_equivalents 0.0740
_diffrn_reflns_av_sigmaI/netI 0.0614
_diffrn_reflns_limit_h_max 13
_diffrn_reflns_limit_h_min -6
_diffrn_reflns_limit_k_max 19
_diffrn_reflns_limit_k_min -14
_diffrn_reflns_limit_l_max 11
_diffrn_reflns_limit_l_min -12
_diffrn_reflns_number 5971
_diffrn_reflns_theta_full 25.10
_diffrn_reflns_theta_max 25.10
_diffrn_reflns_theta_min 2.25
_diffrn_standards_decay_% 0
_diffrn_standards_interval_count 0
_diffrn_standards_interval_time .
_diffrn_standards_number 0
_exptl_absorpt_coefficient_mu 2.394
_exptl_absorpt_correction_T_max 1.0000
_exptl_absorpt_correction_T_min .8180
_exptl_absorpt_correction_type empirical
_exptl_absorpt_process_details 'SADABS (Sheldrick, 1996)'
_exptl_crystal_colour 'deep blue'
_exptl_crystal_density_diffrn 1.951
_exptl_crystal_density_method 'not measured'
_exptl_crystal_description plate
_exptl_crystal_F_000 1128
_exptl_crystal_size_max .40
_exptl_crystal_size_mid .35
_exptl_crystal_size_min .10
_refine_diff_density_max 1.022
_refine_diff_density_min -1.072
_refine_diff_density_rms 0.127
_refine_ls_extinction_method none
_refine_ls_goodness_of_fit_ref 1.146
_refine_ls_hydrogen_treatment mixed
_refine_ls_matrix_type full
_refine_ls_number_parameters 191
_refine_ls_number_reflns 1802
_refine_ls_number_restraints 0
_refine_ls_restrained_S_all 1.146
_refine_ls_R_factor_gt 0.0574
_refine_ls_shift/su_max 0.000
_refine_ls_shift/su_mean 0.000
_refine_ls_structure_factor_coef Fsqd
_refine_ls_weighting_details 'calc w=1/[\s^2^(Fo^2^)+(0.0204P)^2^+16.0791P] where P=(Fo^2^+2Fc^2^)/3'
_refine_ls_weighting_scheme calc
_refine_ls_wR_factor_gt 0.1032
_refine_ls_wR_factor_ref 0.1300
_reflns_number_gt 1111
_reflns_number_total 1802
_reflns_threshold_expression >2sigma(I)
_cod_data_source_file b302692b.txt
_cod_data_source_block (1)
_cod_original_sg_symbol_H-M Pnnm
_cod_original_formula_sum 'C9 H7 Cu N O4.50 S0.50'
_cod_database_code 7103722
_refine_ls_r_factor_ref 0.1202

loop_
_symmetry_equiv_pos_as_xyz
'x, y, z'
'-x, -y, z'
'-x+1/2, y+1/2, -z+1/2'
'x+1/2, -y+1/2, -z+1/2'
'-x, -y, -z'
'x, y, -z'
'x-1/2, -y-1/2, z-1/2'
'-x-1/2, y-1/2, z-1/2'

loop_
_atom_site_label
_atom_site_type_symbol
_atom_site_fract_x
_atom_site_fract_y
_atom_site_fract_z
_atom_site_U_iso_or_equiv
_atom_site_adp_type
_atom_site_occupancy
_atom_site_symmetry_multiplicity
_atom_site_calc_flag
_atom_site_refinement_flags
_atom_site_disorder_assembly
_atom_site_disorder_group
S S 0.2746(3) -0.09350(17) 0.0000 0.0401(8) Uani 1 2 d S . .
Cu1 Cu 0.49380(15) -0.31834(6) 0.5000 0.0261(3) Uani 1 2 d S . .
Cu2 Cu 0.5000 -0.5000 0.36457(10) 0.0325(4) Uani 1 2 d S . .
O1 O 0.1974(13) -0.0918(7) -0.0987(7) 0.195(7) Uani 1 1 d . . .
O2 O 0.3548(11) -0.0404(6) -0.0785(12) 0.050(3) Uani 0.50 1 d P . .
O3 O 0.4561(6) -0.3058(3) 0.3242(4) 0.0446(17) Uani 1 1 d . . .
O4 O 0.4414(5) -0.4296(3) 0.2332(4) 0.0388(14) Uani 1 1 d . . .
O5 O 0.4337(7) -0.4320(4) 0.5000 0.0255(16) Uani 1 2 d S . .
N1 N 0.5623(8) -0.2015(5) 0.5000 0.027(2) Uani 1 2 d S . .
N2 N 0.7942(9) 0.2085(6) 0.5000 0.043(3) Uani 1 2 d S . .
C1 C 0.4377(7) -0.3529(4) 0.2331(7) 0.0302(18) Uani 1 1 d . . .
C2 C 0.4125(7) -0.3116(4) 0.1115(6) 0.0245(17) Uani 1 1 d . . .
C3 C 0.3711(7) -0.2304(4) 0.1101(7) 0.0276(18) Uani 1 1 d . . .
H3 H 0.368(7) -0.204(4) 0.181(7) 0.04(2) Uiso 1 1 d . . .
C4 C 0.3478(10) -0.1904(5) 0.0000 0.023(2) Uani 1 2 d S . .
C5 C 0.4279(10) -0.3534(6) 0.0000 0.023(2) Uani 1 2 d S . .
H5 H 0.452(10) -0.409(7) 0.0000 0.05(3) Uiso 1 2 d S . .
C11 C 0.5855(9) -0.1609(5) 0.3951(8) 0.044(2) Uani 1 1 d . . .
H11 H 0.576(8) -0.186(5) 0.323(8) 0.05(3) Uiso 1 1 d . . .
C12 C 0.6314(9) -0.0819(5) 0.3923(8) 0.043(2) Uani 1 1 d . . .
H12 H 0.638(7) -0.056(4) 0.319(7) 0.04(2) Uiso 1 1 d . . .
C13 C 0.6557(11) -0.0384(6) 0.5000 0.031(3) Uani 1 2 d S . .
C14 C 0.7067(10) 0.0457(6) 0.5000 0.029(3) Uani 1 2 d S . .
C15 C 0.7319(9) 0.0867(5) 0.6091(8) 0.043(2) Uani 1 1 d . . .
H15 H 0.720(8) 0.061(5) 0.679(8) 0.05(3) Uiso 1 1 d . . .
C16 C 0.7745(9) 0.1670(5) 0.6035(9) 0.051(3) Uani 1 1 d . . .
H16 H 0.804(7) 0.195(5) 0.672(7) 0.04(2) Uiso 1 1 d . . .
O01 O 0.2034(11) -0.3794(6) 0.4491(12) 0.063(4) Uani 0.50 1 d P . .

loop_
_atom_site_aniso_label
_atom_site_aniso_U_11
_atom_site_aniso_U_22
_atom_site_aniso_U_33
_atom_site_aniso_U_23
_atom_site_aniso_U_13
_atom_site_aniso_U_12
S 0.058(2) 0.0171(13) 0.0448(18) 0.000 0.000 0.0154(14)
Cu1 0.0518(9) 0.0131(6) 0.0133(6) 0.000 0.000 -0.0006(7)
Cu2 0.0703(10) 0.0146(6) 0.0126(5) 0.000 0.000 0.0098(7)
O1 0.324(16) 0.201(11) 0.060(5) -0.061(7) -0.081(8) 0.232(12)
O2 0.051(7) 0.027(6) 0.070(8) 0.020(6) 0.013(7) 0.004(6)
O3 0.100(5) 0.017(2) 0.017(3) 0.000(2) -0.013(3) -0.003(3)
O4 0.085(4) 0.015(3) 0.016(3) 0.001(2) -0.008(3) 0.008(3)
O5 0.051(5) 0.009(3) 0.016(3) 0.000 0.000 0.003(3)
N1 0.045(6) 0.013(4) 0.022(5) 0.000 0.000 0.003(4)
N2 0.030(6) 0.033(5) 0.065(7) 0.000 0.000 -0.002(5)
C1 0.047(5) 0.026(4) 0.018(4) 0.002(3) 0.000(4) 0.002(4)
C2 0.040(5) 0.017(4) 0.016(4) 0.006(3) 0.003(3) -0.001(3)
C3 0.044(5) 0.015(3) 0.024(4) -0.002(3) 0.004(4) 0.002(3)
C4 0.037(6) 0.010(5) 0.024(5) 0.000 0.000 0.006(4)
C5 0.030(6) 0.016(5) 0.021(5) 0.000 0.000 0.007(5)
C11 0.081(7) 0.028(4) 0.025(5) -0.004(4) 0.009(5) -0.004(5)
C12 0.073(7) 0.029(4) 0.027(5) 0.003(4) 0.010(4) -0.013(4)
C13 0.035(7) 0.021(5) 0.037(7) 0.000 0.000 0.004(5)
C14 0.037(7) 0.012(5) 0.039(7) 0.000 0.000 0.007(5)
C15 0.063(6) 0.029(4) 0.037(5) 0.000(4) 0.014(5) -0.009(4)
C16 0.062(6) 0.042(5) 0.050(6) -0.019(5) 0.018(5) -0.022(5)
O01 0.057(8) 0.034(6) 0.098(13) -0.004(6) 0.003(7) 0.000(6)

loop_
_atom_type_symbol
_atom_type_description
_atom_type_scat_dispersion_real
_atom_type_scat_dispersion_imag
_atom_type_scat_source
C C 0.0033 0.0016 'International Tables Vol C Tables 4.2.6.8 and 6.1.1.4'
H H 0.0000 0.0000 'International Tables Vol C Tables 4.2.6.8 and 6.1.1.4'
N N 0.0061 0.0033 'International Tables Vol C Tables 4.2.6.8 and 6.1.1.4'
O O 0.0106 0.0060 'International Tables Vol C Tables 4.2.6.8 and 6.1.1.4'
S S 0.1246 0.1234 'International Tables Vol C Tables 4.2.6.8 and 6.1.1.4'
Cu Cu 0.3201 1.2651 'International Tables Vol C Tables 4.2.6.8 and 6.1.1.4'

loop_
_geom_angle_atom_site_label_1
_geom_angle_atom_site_label_2
_geom_angle_atom_site_label_3
_geom_angle
_geom_angle_site_symmetry_1
_geom_angle_site_symmetry_3
_geom_angle_publ_flag
O1 S O1 103.1(11) . 6 ?
O1 S O2 143.0(8) . 6 ?
O1 S O2 84.8(8) 6 6 ?
O1 S O2 84.8(8) . . ?
O1 S O2 143.0(8) 6 . ?
O2 S O2 69.1(10) 6 . ?
O1 S C4 107.5(4) . . ?
O1 S C4 107.5(4) 6 . ?
O2 S C4 104.3(5) 6 . ?
O2 S C4 104.3(5) . . ?
O5 Cu1 O3 91.56(15) . . ?
O5 Cu1 O3 91.56(15) . 6_556 ?
O3 Cu1 O3 152.7(4) . 6_556 ?
O5 Cu1 N1 178.0(4) . . ?
O3 Cu1 N1 88.91(16) . . ?
O3 Cu1 N1 88.91(16) 6_556 . ?
O4 Cu2 O4 85.5(3) . 2_645 ?
O4 Cu2 O5 95.23(19) . . ?
O4 Cu2 O5 177.2(3) 2_645 . ?
O4 Cu2 O5 177.2(3) . 5_646 ?
O4 Cu2 O5 95.23(19) 2_645 5_646 ?
O5 Cu2 O5 84.2(3) . 5_646 ?
O4 Cu2 Cu2 137.26(15) . 5_646 ?
O4 Cu2 Cu2 137.26(15) 2_645 5_646 ?
O5 Cu2 Cu2 42.10(14) . 5_646 ?
O5 Cu2 Cu2 42.10(14) 5_646 5_646 ?
S O2 O2 55.4(5) . 6 ?
C1 O3 Cu1 136.7(5) . . ?
C1 O4 Cu2 127.1(5) . . ?
Cu1 O5 Cu2 113.8(3) . . ?
Cu1 O5 Cu2 113.8(3) . 5_646 ?
Cu2 O5 Cu2 95.8(3) . 5_646 ?
C11 N1 C11 116.0(9) 6_556 . ?
C11 N1 Cu1 122.0(5) 6_556 . ?
C11 N1 Cu1 122.0(5) . . ?
C16 N2 C16 115.3(11) 6_556 . ?
O4 C1 O3 126.9(7) . . ?
O4 C1 C2 117.0(6) . . ?
O3 C1 C2 116.1(6) . . ?
C5 C2 C3 119.4(7) . . ?
C5 C2 C1 121.1(6) . . ?
C3 C2 C1 119.5(6) . . ?
C4 C3 C2 121.0(7) . . ?
C3 C4 C3 119.1(9) 6 . ?
C3 C4 S 120.3(4) 6 . ?
C3 C4 S 120.3(4) . . ?
C2 C5 C2 119.7(9) 6 . ?
N1 C11 C12 123.3(8) . . ?
C11 C12 C13 121.8(8) . . ?
C12 C13 C12 113.9(10) . 6_556 ?
C12 C13 C14 123.0(5) . . ?
C12 C13 C14 123.0(5) 6_556 . ?
C15 C14 C15 117.1(10) . 6_556 ?
C15 C14 C13 121.5(5) . . ?
C15 C14 C13 121.5(5) 6_556 . ?
C14 C15 C16 119.0(9) . . ?
N2 C16 C15 124.8(9) . . ?

loop_
_geom_bond_atom_site_label_1
_geom_bond_atom_site_label_2
_geom_bond_distance
_geom_bond_site_symmetry_2
_geom_bond_publ_flag
S O1 1.359(9) . ?
S O1 1.359(9) 6 ?
S O2 1.492(11) 6 ?
S O2 1.492(11) . ?
S C4 1.762(9) . ?
Cu1 O5 1.956(6) . ?
Cu1 O3 1.950(5) . ?
Cu1 O3 1.950(5) 6_556 ?
Cu1 N1 2.036(8) . ?
Cu2 O4 1.929(5) . ?
Cu2 O4 1.929(5) 2_645 ?
Cu2 O5 1.968(4) . ?
Cu2 O5 1.968(4) 5_646 ?
Cu2 Cu2 2.920(2) 5_646 ?
O2 O2 1.69(3) 6 ?
O3 C1 1.260(8) . ?
O4 C1 1.243(8) . ?
O5 Cu2 1.968(4) 5_646 ?
N1 C11 1.333(9) 6_556 ?
N1 C11 1.333(9) . ?
N2 C16 1.321(10) 6_556 ?
N2 C16 1.321(10) . ?
C1 C2 1.497(9) . ?
C2 C5 1.391(8) . ?
C2 C3 1.391(9) . ?
C3 C4 1.377(8) . ?
C4 C3 1.377(8) 6 ?
C5 C2 1.391(8) 6 ?
C11 C12 1.375(11) . ?
C12 C13 1.385(10) . ?
C13 C12 1.385(10) 6_556 ?
C13 C14 1.472(13) . ?
C14 C15 1.379(10) . ?
C14 C15 1.379(10) 6_556 ?
C15 C16 1.384(11) . ?
O01 O01 1.10(3) 6_556 ?
